data_7041682
loop_
_publ_author_name
'Purkait, Suranjana'
'Aull\'on, Gabriel'
'Zangrando, Ennio'
'Chakraborty, Prateeti'

_publ_section_title
;
 Group 12 metal complexes of
 (2-piperazine-1-yl-ethyl)-pyridin-2-yl-methylene-amine: rare
 participation of terminal piperazine N in coordination leads to
 structural diversity.
;
_journal_issue 7
_journal_name_full 'Dalton transactions (Cambridge, England : 2003)'
_journal_page_first 2184
_journal_page_last 2195
_journal_paper_doi 10.1039/c6dt04578b
_journal_volume 46
_journal_year 2017
_chemical_formula_moiety 'C18 H21 Cl2 Hg N5 O'
_chemical_formula_sum 'C18 H21 Cl2 Hg N5 O'
_chemical_formula_weight 594.89
_space_group_crystal_system monoclinic
_space_group_IT_number 14
_space_group_name_Hall '-P 2yn'
_space_group_name_H-M_alt 'P 1 21/n 1'
_symmetry_space_group_name_Hall '-P 2yn'
_symmetry_space_group_name_H-M 'P 1 21/n 1'
_atom_sites_solution_hydrogens geom
_audit_creation_method SHELXL-2014/7
_audit_update_record
;
2017-01-10 deposited with the CCDC.
2017-01-12 downloaded from the CCDC.
;
_cell_angle_alpha 90
_cell_angle_beta 91.534(2)
_cell_angle_gamma 90
_cell_formula_units_Z 4
_cell_length_a 8.5501(12)
_cell_length_b 19.785(3)
_cell_length_c 12.1626(16)
_cell_measurement_reflns_used 2269
_cell_measurement_temperature 296(2)
_cell_measurement_theta_max 23.33
_cell_measurement_theta_min 3.96
_cell_volume 2056.7(5)
_computing_cell_refinement 'BRUKER SMART'
_computing_data_collection 'BRUKER SMART'
_computing_data_reduction 'BRUKER SAINT'
_computing_molecular_graphics 'Ortep3 for Windows (Farrugia,1997)'
_computing_publication_material 'Wingx 2013.03 (Farrugia, 1999)'
_computing_structure_refinement 'SHELXL-2014/7 (Sheldrick, 2014)'
_computing_structure_solution 'SHELX97 (Sheldrick, 2008)'
_diffrn_ambient_temperature 296(2)
_diffrn_measured_fraction_theta_full 0.995
_diffrn_measured_fraction_theta_max 0.924
_diffrn_measurement_device_type 'BRUKER SMART APEX CCD DIFFRACTOMETER'
_diffrn_measurement_method 'OMEGA-PHI SCAN'
_diffrn_radiation_monochromator graphite
_diffrn_radiation_source 'fine-focus sealed tube'
_diffrn_radiation_type MoK\a
_diffrn_radiation_wavelength 0.71073
_diffrn_reflns_av_R_equivalents 0.0471
_diffrn_reflns_av_unetI/netI 0.0461
_diffrn_reflns_Laue_measured_fraction_full 0.995
_diffrn_reflns_Laue_measured_fraction_max 0.924
_diffrn_reflns_limit_h_max 10
_diffrn_reflns_limit_h_min -10
_diffrn_reflns_limit_k_max 24
_diffrn_reflns_limit_k_min -24
_diffrn_reflns_limit_l_max 14
_diffrn_reflns_limit_l_min -13
_diffrn_reflns_number 14543
_diffrn_reflns_point_group_measured_fraction_full 0.995
_diffrn_reflns_point_group_measured_fraction_max 0.924
_diffrn_reflns_theta_full 25.242
_diffrn_reflns_theta_max 26.525
_diffrn_reflns_theta_min 1.966
_exptl_absorpt_coefficient_mu 7.761
_exptl_absorpt_correction_T_max 0.17
_exptl_absorpt_correction_T_min 0.10
_exptl_absorpt_correction_type multi-scan
_exptl_absorpt_process_details 'BRUKER SADABS'
_exptl_crystal_colour colorless
_exptl_crystal_density_diffrn 1.921
_exptl_crystal_description block
_exptl_crystal_F_000 1144
_exptl_crystal_size_max 0.327
_exptl_crystal_size_mid 0.310
_exptl_crystal_size_min 0.252
_refine_diff_density_max 0.762
_refine_diff_density_min -0.865
_refine_diff_density_rms 0.112
_refine_ls_extinction_method none
_refine_ls_goodness_of_fit_ref 1.005
_refine_ls_hydrogen_treatment constr
_refine_ls_matrix_type full
_refine_ls_number_parameters 244
_refine_ls_number_reflns 3950
_refine_ls_number_restraints 18
_refine_ls_restrained_S_all 1.024
_refine_ls_R_factor_all 0.0588
_refine_ls_R_factor_gt 0.0334
_refine_ls_shift/su_max 0.000
_refine_ls_shift/su_mean 0.000
_refine_ls_structure_factor_coef Fsqd
_refine_ls_weighting_details 'w=1/[\s^2^(Fo^2^)+(0.0262P)^2^+2.9270P] where P=(Fo^2^+2Fc^2^)/3'
_refine_ls_weighting_scheme calc
_refine_ls_wR_factor_gt 0.0678
_refine_ls_wR_factor_ref 0.0765
_reflns_Friedel_coverage 0.000
_reflns_number_gt 2816
_reflns_number_total 3950
_reflns_threshold_expression 'I > 2\s(I)'
_cod_data_source_file c6dt04578b2.cif
_cod_data_source_block 3
_cod_depositor_comments
;
The following automatic conversions were performed:

'_exptl_absorpt_correction_type' value 'MULTI-SCAN' changed to
'multi-scan' according to
/usr/data/users/saulius/crontab/automatic-downloads/rss-feeds/RSC/lib/dictionaries/cif_core.dic
dictionary named 'cif_core.dic' version 2.4.2 from 2011-04-26.

Automatic conversion script
Id: cif_fix_values 4268 2015-11-12 08:31:59Z antanas 

 Adding full bibliography for 7041680--7041682.cif.
;
_cod_original_cell_volume 2056.8(5)
_cod_database_code 7041682
_shelx_shelxl_version_number 2014/7
_shelx_space_group_comment
;
The symmetry employed for this shelxl refinement is uniquely defined
by the following loop, which should always be used as a source of
symmetry information in preference to the above space-group names.
They are only intended as comments.
;

loop_
_space_group_symop_operation_xyz
'x, y, z'
'-x+1/2, y+1/2, -z+1/2'
'-x, -y, -z'
'x-1/2, -y-1/2, z-1/2'

loop_
_atom_site_label
_atom_site_type_symbol
_atom_site_fract_x
_atom_site_fract_y
_atom_site_fract_z
_atom_site_U_iso_or_equiv
_atom_site_adp_type
_atom_site_occupancy
_atom_site_site_symmetry_order
_atom_site_calc_flag
_atom_site_refinement_flags_posn
_atom_site_refinement_flags_adp
Hg Hg 0.49181(3) 0.21367(2) 0.34393(2) 0.05413(10) Uani 1 1 d . .
Cl1 Cl 0.6581(2) 0.20378(9) 0.50403(16) 0.0772(6) Uani 1 1 d . .
Cl2 Cl 0.25690(18) 0.28465(9) 0.33725(15) 0.0629(4) Uani 1 1 d . .
N1 N 0.3953(6) 0.0894(3) 0.3520(4) 0.0539(13) Uani 1 1 d . .
N2 N 0.4951(5) 0.1621(3) 0.1762(4) 0.0507(13) Uani 1 1 d . .
N3 N 0.6627(5) 0.2902(2) 0.2130(4) 0.0490(12) Uani 1 1 d . .
N4 N 0.7040(6) 0.4175(3) 0.3198(5) 0.0631(15) Uani 1 1 d . .
C1 C 0.3501(8) 0.0512(4) 0.4356(6) 0.070(2) Uani 1 1 d . .
H1 H 0.3420 0.0711 0.5045 0.084 Uiso 1 1 calc R U
C2 C 0.3147(8) -0.0168(4) 0.4246(8) 0.079(2) Uani 1 1 d . .
H2 H 0.2851 -0.0419 0.4852 0.094 Uiso 1 1 calc R U
C3 C 0.3236(8) -0.0463(4) 0.3242(8) 0.077(2) Uani 1 1 d . .
H3 H 0.3007 -0.0920 0.3150 0.092 Uiso 1 1 calc R U
C4 C 0.3671(7) -0.0077(3) 0.2364(7) 0.0664(19) Uani 1 1 d . .
H4 H 0.3727 -0.0266 0.1666 0.080 Uiso 1 1 calc R U
C5 C 0.4021(7) 0.0595(3) 0.2530(6) 0.0531(16) Uani 1 1 d . .
C6 C 0.4524(7) 0.1020(3) 0.1614(5) 0.0550(16) Uani 1 1 d . .
H6 H 0.4525 0.0840 0.0907 0.066 Uiso 1 1 calc R U
C7 C 0.5459(8) 0.2038(3) 0.0851(5) 0.0637(18) Uani 1 1 d . .
H7A H 0.4626 0.2344 0.0623 0.076 Uiso 1 1 calc R U
H7B H 0.5705 0.1753 0.0230 0.076 Uiso 1 1 calc R U
C8 C 0.6895(8) 0.2439(4) 0.1211(6) 0.0639(18) Uani 1 1 d . .
H8A H 0.7722 0.2126 0.1425 0.077 Uiso 1 1 calc R U
H8B H 0.7254 0.2698 0.0590 0.077 Uiso 1 1 calc R U
C9 C 0.5773(7) 0.3506(3) 0.1761(6) 0.0610(18) Uani 1 1 d . .
H9A H 0.4759 0.3374 0.1456 0.073 Uiso 1 1 calc R U
H9B H 0.6347 0.3726 0.1184 0.073 Uiso 1 1 calc R U
C10 C 0.5551(7) 0.3993(3) 0.2681(6) 0.0647(19) Uani 1 1 d . .
H10A H 0.5035 0.4396 0.2401 0.078 Uiso 1 1 calc R U
H10B H 0.4884 0.3790 0.3224 0.078 Uiso 1 1 calc R U
C11 C 0.7971(7) 0.3594(3) 0.3534(6) 0.0614(18) Uani 1 1 d . .
H11A H 0.7471 0.3365 0.4135 0.074 Uiso 1 1 calc R U
H11B H 0.8996 0.3744 0.3793 0.074 Uiso 1 1 calc R U
C12 C 0.8148(7) 0.3115(3) 0.2599(6) 0.0587(17) Uani 1 1 d . .
H12A H 0.8749 0.3330 0.2032 0.070 Uiso 1 1 calc R U
H12B H 0.8723 0.2720 0.2855 0.070 Uiso 1 1 calc R U
C13 C 0.7317(7) 0.4774(3) 0.3677(6) 0.0578(17) Uani 1 1 d . .
C14 C 0.6360(7) 0.5358(3) 0.3305(7) 0.0597(18) Uani 1 1 d . .
N5 N 0.6296(8) 0.5475(3) 0.2238(6) 0.091(2) Uani 1 1 d . .
C16 C 0.5448(12) 0.6021(6) 0.1876(10) 0.116(3) Uani 1 1 d . U
H16 H 0.5399 0.6131 0.1132 0.139 Uiso 1 1 calc R U
C17 C 0.4679(11) 0.6400(5) 0.2615(12) 0.109(3) Uani 1 1 d . U
H17 H 0.4060 0.6755 0.2352 0.130 Uiso 1 1 calc R U
C18 C 0.4754(11) 0.6300(6) 0.3654(11) 0.115(3) Uani 1 1 d . U
H18 H 0.4222 0.6578 0.4134 0.138 Uiso 1 1 calc R U
C19 C 0.5661(9) 0.5758(4) 0.4044(9) 0.095(3) Uani 1 1 d . .
H19 H 0.5779 0.5675 0.4795 0.114 Uiso 1 1 calc R U
O1 O 0.8333(6) 0.4859(2) 0.4378(4) 0.0813(15) Uani 1 1 d . .

loop_
_atom_site_aniso_label
_atom_site_aniso_U_11
_atom_site_aniso_U_22
_atom_site_aniso_U_33
_atom_site_aniso_U_23
_atom_site_aniso_U_13
_atom_site_aniso_U_12
Hg 0.06595(17) 0.04764(16) 0.04863(16) -0.00327(13) -0.00172(11) -0.00015(13)
Cl1 0.1008(14) 0.0622(12) 0.0668(12) 0.0123(9) -0.0306(10) -0.0117(10)
Cl2 0.0597(9) 0.0601(10) 0.0693(11) 0.0006(9) 0.0097(8) 0.0043(8)
N1 0.060(3) 0.045(3) 0.057(3) 0.003(3) -0.007(3) 0.002(3)
N2 0.053(3) 0.043(3) 0.056(3) -0.008(3) 0.005(2) 0.002(2)
N3 0.053(3) 0.046(3) 0.048(3) 0.000(2) -0.009(2) 0.000(2)
N4 0.058(3) 0.038(3) 0.091(4) 0.001(3) -0.021(3) -0.001(3)
C1 0.069(5) 0.073(5) 0.069(5) 0.010(4) -0.004(4) 0.005(4)
C2 0.065(5) 0.068(6) 0.102(7) 0.033(5) -0.016(4) -0.007(4)
C3 0.066(5) 0.055(5) 0.109(7) 0.014(5) -0.014(5) -0.008(4)
C4 0.063(4) 0.050(4) 0.085(6) -0.012(4) -0.010(4) -0.002(3)
C5 0.052(4) 0.042(4) 0.065(4) -0.007(3) -0.012(3) 0.005(3)
C6 0.062(4) 0.050(4) 0.052(4) -0.012(3) -0.006(3) 0.006(3)
C7 0.078(5) 0.063(5) 0.050(4) -0.006(3) 0.004(3) -0.009(4)
C8 0.062(4) 0.071(5) 0.059(4) -0.006(4) 0.004(3) -0.008(4)
C9 0.055(4) 0.054(4) 0.073(5) 0.019(4) -0.022(3) -0.004(3)
C10 0.055(4) 0.041(4) 0.098(6) 0.001(4) -0.016(4) 0.002(3)
C11 0.064(4) 0.045(4) 0.074(5) 0.006(4) -0.025(3) -0.004(3)
C12 0.056(4) 0.051(4) 0.068(5) -0.002(4) -0.011(3) 0.002(3)
C13 0.054(4) 0.052(4) 0.068(5) 0.005(4) -0.002(3) -0.010(3)
C14 0.057(4) 0.045(4) 0.077(5) 0.004(4) 0.002(4) -0.012(3)
N5 0.108(5) 0.054(4) 0.110(6) 0.017(4) -0.035(4) 0.005(4)
C16 0.126(7) 0.095(6) 0.124(7) 0.020(6) -0.034(6) -0.021(5)
C17 0.077(5) 0.074(6) 0.174(8) 0.008(6) -0.020(6) -0.005(4)
C18 0.087(6) 0.089(6) 0.171(8) -0.023(6) 0.042(6) -0.003(5)
C19 0.088(6) 0.063(6) 0.135(8) -0.015(6) 0.034(6) -0.003(5)
O1 0.095(4) 0.064(3) 0.084(4) -0.007(3) -0.018(3) -0.007(3)

loop_
_atom_type_symbol
_atom_type_description
_atom_type_scat_dispersion_real
_atom_type_scat_dispersion_imag
_atom_type_scat_source
C C 0.0033 0.0016 'International Tables Vol C Tables 4.2.6.8 and 6.1.1.4'
H H 0.0000 0.0000 'International Tables Vol C Tables 4.2.6.8 and 6.1.1.4'
N N 0.0061 0.0033 'International Tables Vol C Tables 4.2.6.8 and 6.1.1.4'
Cl Cl 0.1484 0.1585 'International Tables Vol C Tables 4.2.6.8 and 6.1.1.4'
Hg Hg -2.3894 9.2266 'International Tables Vol C Tables 4.2.6.8 and 6.1.1.4'
O O 0.0106 0.0060 'International Tables Vol C Tables 4.2.6.8 and 6.1.1.4'

loop_
_geom_angle_atom_site_label_1
_geom_angle_atom_site_label_2
_geom_angle_atom_site_label_3
_geom_angle
N2 Hg Cl1 132.15(13)
N2 Hg Cl2 104.85(13)
Cl1 Hg Cl2 122.92(7)
N2 Hg N1 67.75(18)
Cl1 Hg N1 94.28(12)
Cl2 Hg N1 106.45(12)
N2 Hg N3 72.54(17)
Cl1 Hg N3 102.11(11)
Cl2 Hg N3 96.70(11)
N1 Hg N3 137.84(16)
C1 N1 C5 117.1(6)
C1 N1 Hg 131.6(5)
C5 N1 Hg 111.2(4)
C6 N2 C7 121.2(6)
C6 N2 Hg 122.8(5)
C7 N2 Hg 116.0(4)
C9 N3 C12 108.4(5)
C9 N3 C8 111.2(5)
C12 N3 C8 108.7(5)
C9 N3 Hg 111.8(4)
C12 N3 Hg 115.2(4)
C8 N3 Hg 101.5(4)
C13 N4 C11 119.3(5)
C13 N4 C10 123.5(5)
C11 N4 C10 113.2(5)
N1 C1 C2 122.9(8)
N1 C1 H1 118.5
C2 C1 H1 118.5
C3 C2 C1 119.2(8)
C3 C2 H2 120.4
C1 C2 H2 120.4
C2 C3 C4 118.8(7)
C2 C3 H3 120.6
C4 C3 H3 120.6
C3 C4 C5 119.1(7)
C3 C4 H4 120.5
C5 C4 H4 120.5
N1 C5 C4 122.8(7)
N1 C5 C6 116.6(6)
C4 C5 C6 120.6(6)
N2 C6 C5 121.5(6)
N2 C6 H6 119.2
C5 C6 H6 119.2
N2 C7 C8 109.4(5)
N2 C7 H7A 109.8
C8 C7 H7A 109.8
N2 C7 H7B 109.8
C8 C7 H7B 109.8
H7A C7 H7B 108.2
N3 C8 C7 113.9(5)
N3 C8 H8A 108.8
C7 C8 H8A 108.8
N3 C8 H8B 108.8
C7 C8 H8B 108.8
H8A C8 H8B 107.7
N3 C9 C10 111.6(5)
N3 C9 H9A 109.3
C10 C9 H9A 109.3
N3 C9 H9B 109.3
C10 C9 H9B 109.3
H9A C9 H9B 108.0
N4 C10 C9 110.9(5)
N4 C10 H10A 109.5
C9 C10 H10A 109.5
N4 C10 H10B 109.5
C9 C10 H10B 109.5
H10A C10 H10B 108.0
N4 C11 C12 110.9(5)
N4 C11 H11A 109.5
C12 C11 H11A 109.5
N4 C11 H11B 109.5
C12 C11 H11B 109.5
H11A C11 H11B 108.1
N3 C12 C11 111.8(5)
N3 C12 H12A 109.3
C11 C12 H12A 109.3
N3 C12 H12B 109.3
C11 C12 H12B 109.3
H12A C12 H12B 107.9
O1 C13 N4 122.9(6)
O1 C13 C14 119.1(6)
N4 C13 C14 117.9(6)
N5 C14 C19 123.0(8)
N5 C14 C13 116.5(7)
C19 C14 C13 120.4(8)
C14 N5 C16 117.6(8)
C17 C16 N5 119.1(10)
C17 C16 H16 120.5
N5 C16 H16 120.5
C18 C17 C16 123.9(11)
C18 C17 H17 118.1
C16 C17 H17 118.1
C17 C18 C19 117.9(10)
C17 C18 H18 121.1
C19 C18 H18 121.1
C14 C19 C18 118.3(10)
C14 C19 H19 120.8
C18 C19 H19 120.8

loop_
_geom_bond_atom_site_label_1
_geom_bond_atom_site_label_2
_geom_bond_distance
Hg N2 2.281(5)
Hg Cl1 2.3883(17)
Hg Cl2 2.4504(16)
Hg N1 2.597(5)
Hg N3 2.662(5)
N1 C1 1.333(8)
N1 C5 1.344(7)
N2 C6 1.255(8)
N2 C7 1.458(8)
N3 C9 1.464(7)
N3 C12 1.467(7)
N3 C8 1.469(8)
N4 C13 1.339(8)
N4 C11 1.450(7)
N4 C10 1.451(7)
C1 C2 1.384(10)
C1 H1 0.9300
C2 C3 1.358(10)
C2 H2 0.9300
C3 C4 1.373(10)
C3 H3 0.9300
C4 C5 1.376(8)
C4 H4 0.9300
C5 C6 1.470(9)
C6 H6 0.9300
C7 C8 1.516(9)
C7 H7A 0.9700
C7 H7B 0.9700
C8 H8A 0.9700
C8 H8B 0.9700
C9 C10 1.493(9)
C9 H9A 0.9700
C9 H9B 0.9700
C10 H10A 0.9700
C10 H10B 0.9700
C11 C12 1.491(8)
C11 H11A 0.9700
C11 H11B 0.9700
C12 H12A 0.9700
C12 H12B 0.9700
C13 O1 1.212(7)
C13 C14 1.478(9)
C14 N5 1.319(9)
C14 C19 1.349(10)
N5 C16 1.368(11)
C16 C17 1.355(13)
C16 H16 0.9300
C17 C18 1.278(13)
C17 H17 0.9300
C18 C19 1.399(13)
C18 H18 0.9300
C19 H19 0.9300
